data_7124482
loop_
_publ_author_name
'Li, Min'
'Wu, Haipeng'
'Xia, Zhengqiang'
'Montigaud, Vincent'
'Cador, Olivier'
'Le Guennic, Boris'
'Ke, Hongshan'
'Wang, Wenyuan'
'Xie, Gang'
'Chen, Sanping'

_publ_section_title
;
 Bromine-bridged Dy2 single-molecule magnet: magnetic anisotropy driven by
 cis/trans stereoisomers
;
_journal_name_full 'Chemical Communications'
_journal_paper_doi 10.1039/C9CC07552F
_journal_year 2019
_chemical_formula_moiety 'C72 H132 Br6 Gd2 O4 P4, C7 H8'
_chemical_formula_sum 'C86 H148 Br6 Gd2 O4 P4'
_chemical_formula_weight 2163.88
_space_group_crystal_system triclinic
_space_group_IT_number 2
_space_group_name_Hall '-P 1'
_space_group_name_H-M_alt 'P -1'
_atom_sites_solution_hydrogens geom
_atom_sites_solution_primary iterative
_audit_creation_date 2019-04-20
_audit_creation_method
;
Olex2 1.2
(compiled 2018.05.29 svn.r3508 for OlexSys, GUI svn.r5506)
;
_audit_update_record
;
2019-08-26 deposited with the CCDC.	2019-11-12 downloaded from the CCDC.
;
_cell_angle_alpha 90.982(12)
_cell_angle_beta 94.971(12)
_cell_angle_gamma 113.756(11)
_cell_formula_units_Z 2
_cell_length_a 13.453(5)
_cell_length_b 15.414(6)
_cell_length_c 24.917(10)
_cell_measurement_reflns_used 9657
_cell_measurement_temperature 153(2)
_cell_measurement_theta_max 26.321
_cell_measurement_theta_min 2.215
_cell_volume 4704(3)
_computing_cell_refinement 'SAINT v8.37A (Bruker, 2015)'
_computing_data_reduction 'SAINT v8.37A (Bruker, 2015)'
_computing_molecular_graphics 'Olex2 (Dolomanov et al., 2009)'
_computing_publication_material 'Olex2 (Dolomanov et al., 2009)'
_computing_structure_refinement 'ShelXL (Sheldrick, 2015)'
_computing_structure_solution 'olex2.solve (Bourhis et al., 2015)'
_diffrn_ambient_temperature 152.99
_diffrn_measured_fraction_theta_full 0.996
_diffrn_measured_fraction_theta_max 0.987
_diffrn_measurement_device_type 'Bruker SMART CCD'
_diffrn_radiation_type MoK\a
_diffrn_radiation_wavelength 0.71073
_diffrn_reflns_av_R_equivalents 0.0499
_diffrn_reflns_av_unetI/netI 0.0497
_diffrn_reflns_Laue_measured_fraction_full 0.996
_diffrn_reflns_Laue_measured_fraction_max 0.987
_diffrn_reflns_limit_h_max 16
_diffrn_reflns_limit_h_min -16
_diffrn_reflns_limit_k_max 19
_diffrn_reflns_limit_k_min -19
_diffrn_reflns_limit_l_max 30
_diffrn_reflns_limit_l_min -30
_diffrn_reflns_number 66353
_diffrn_reflns_point_group_measured_fraction_full 0.996
_diffrn_reflns_point_group_measured_fraction_max 0.987
_diffrn_reflns_theta_full 25.242
_diffrn_reflns_theta_max 26.385
_diffrn_reflns_theta_min 2.126
_exptl_absorpt_coefficient_mu 4.059
_exptl_absorpt_correction_T_max 0.7454
_exptl_absorpt_correction_T_min 0.4527
_exptl_absorpt_correction_type multi-scan
_exptl_absorpt_process_details
'SADABS-2014/5 (Bruker,2014/5) was used for absorption correction. wR2(int) was 0.1000 before and 0.0671 after correction. The Ratio of minimum to maximum transmission is 0.6073. The \l/2 correction factor is Not present.'
_exptl_crystal_colour colourless
_exptl_crystal_colour_primary colourless
_exptl_crystal_density_diffrn 1.528
_exptl_crystal_description block
_exptl_crystal_F_000 2188
_exptl_crystal_size_max 0.18
_exptl_crystal_size_mid 0.15
_exptl_crystal_size_min 0.13
_refine_diff_density_max 1.738
_refine_diff_density_min -1.666
_refine_diff_density_rms 0.143
_refine_ls_extinction_method none
_refine_ls_goodness_of_fit_ref 1.143
_refine_ls_hydrogen_treatment constr
_refine_ls_matrix_type full
_refine_ls_number_parameters 857
_refine_ls_number_reflns 19017
_refine_ls_number_restraints 1
_refine_ls_restrained_S_all 1.144
_refine_ls_R_factor_all 0.0586
_refine_ls_R_factor_gt 0.0456
_refine_ls_shift/su_max 0.002
_refine_ls_shift/su_mean 0.000
_refine_ls_structure_factor_coef Fsqd
_refine_ls_weighting_details 'w=1/[\s^2^(Fo^2^)+(0.0433P)^2^+12.7567P] where P=(Fo^2^+2Fc^2^)/3'
_refine_ls_weighting_scheme calc
_refine_ls_wR_factor_gt 0.1101
_refine_ls_wR_factor_ref 0.1176
_reflns_Friedel_coverage 0.000
_reflns_number_gt 15035
_reflns_number_total 19017
_reflns_threshold_expression 'I > 2\s(I)'
_cod_data_source_file c9cc07552f2.cif
_cod_data_source_block Gd2
_cod_database_code 7124482
_shelx_shelxl_version_number 2018/3
_shelx_space_group_comment
;
The symmetry employed for this shelxl refinement is uniquely defined
by the following loop, which should always be used as a source of
symmetry information in preference to the above space-group names.
They are only intended as comments.
;
_shelx_estimated_absorpt_t_max 0.620
_shelx_estimated_absorpt_t_min 0.529
_olex2_refinement_description
;
1. Fixed Uiso
 At 1.2 times of:
  All C(H) groups, All C(H,H) groups
 At 1.5 times of:
  All C(H,H,H) groups
2. Rigid bond restraints
 O2, P2
 with sigma for 1-2 distances of 0.001 and sigma for 1-3 distances of 0.001
3.a Ternary CH refined with riding coordinates:
 C25(H25), C7(H7), C37(H37), C19(H19), C1(H1), C31(H31), C13(H13), C55(H55),
 C67(H67), C43(H43), C61(H61), C49(H49)
3.b Secondary CH2 refined with riding coordinates:
 C6(H6A,H6B), C54(H54A,H54B), C65(H65A,H65B), C56(H56A,H56B), C60(H60A,H60B),
 C30(H30A,H30B), C62(H62A,H62B), C34(H34A,H34B), C20(H20A,H20B), C50(H50A,H50B),
  C27(H27A,H27B), C48(H48A,H48B), C18(H18A,H18B), C69(H69A,H69B), C68(H68A,
 H68B), C53(H53A,H53B), C32(H32A,H32B), C22(H22A,H22B), C33(H33A,H33B),
 C59(H59A,H59B), C29(H29A,H29B), C44(H44A,H44B), C70(H70A,H70B), C35(H35A,H35B),
  C2(H2A,H2B), C57(H57A,H57B), C23(H23A,H23B), C66(H66A,H66B), C51(H51A,H51B),
 C12(H12A,H12B), C72(H72A,H72B), C63(H63A,H63B), C21(H21A,H21B), C26(H26A,H26B),
  C58(H58A,H58B), C64(H64A,H64B), C8(H8A,H8B), C24(H24A,H24B), C38(H38A,H38B),
 C45(H45A,H45B), C14(H14A,H14B), C9(H9A,H9B), C36(H36A,H36B), C28(H28A,H28B),
 C46(H46A,H46B), C47(H47A,H47B), C42(H42A,H42B), C3(H3A,H3B), C71(H71A,H71B),
 C17(H17A,H17B), C52(H52A,H52B), C15(H15A,H15B), C40(H40A,H40B), C5(H5A,H5B),
 C39(H39A,H39B), C4(H4A,H4B), C10(H10A,H10B), C41(H41A,H41B), C11(H11A,H11B),
 C16(H16A,H16B)
3.c Aromatic/amide H refined with riding coordinates:
 C02H(H02H), C02K(H02K), C02N(H02N), C02P(H02P), C02Q(H02Q)
3.d Idealised Me refined as rotating group:
 C2AA(H2AA,H2AB,H2AC)
;
_olex2_submission_special_instructions 'No special instructions were received'

loop_
_space_group_symop_operation_xyz
'x, y, z'
'-x, -y, -z'

loop_
_atom_site_label
_atom_site_type_symbol
_atom_site_fract_x
_atom_site_fract_y
_atom_site_fract_z
_atom_site_U_iso_or_equiv
_atom_site_adp_type
_atom_site_occupancy
_atom_site_site_symmetry_order
_atom_site_calc_flag
_atom_site_refinement_flags_posn
_atom_site_refinement_flags_adp
Gd2 Gd 0.66013(2) 0.35766(2) 0.23890(2) 0.02110(7) Uani 1 1 d . .
C25 C 0.5137(4) 0.0256(3) 0.1431(2) 0.0281(11) Uani 1 1 d . .
H25 H 0.554038 0.084452 0.167040 0.034 Uiso 1 1 calc R .
P1 P 0.35992(12) 0.19648(10) 0.40347(5) 0.0306(3) Uani 1 1 d . .
Gd1 Gd 0.33814(2) 0.11480(2) 0.25817(2) 0.02307(7) Uani 1 1 d . .
C6 C 0.1392(5) 0.0806(5) 0.3930(3) 0.0464(15) Uani 1 1 d . .
H6A H 0.126096 0.138493 0.386541 0.056 Uiso 1 1 calc R .
H6B H 0.149832 0.056070 0.357956 0.056 Uiso 1 1 calc R .
P2 P 0.37986(10) 0.02682(8) 0.12502(5) 0.0241(3) Uani 1 1 d . U
Br3 Br 0.57745(4) 0.16663(3) 0.27780(2) 0.02448(11) Uani 1 1 d . .
C2AA C 0.5176(16) 0.1521(15) 0.6577(6) 0.217(11) Uani 1 1 d . .
H2AA H 0.572152 0.162271 0.632167 0.326 Uiso 1 1 calc GR .
H2AB H 0.475236 0.083871 0.660091 0.326 Uiso 1 1 calc GR .
H2AC H 0.554506 0.180272 0.693380 0.326 Uiso 1 1 calc GR .
P3 P 0.94946(10) 0.38203(9) 0.25865(5) 0.0263(3) Uani 1 1 d . .
Br6 Br 0.67734(4) 0.28783(3) 0.13465(2) 0.03040(12) Uani 1 1 d . .
Br4 Br 0.42678(4) 0.30547(3) 0.21365(2) 0.02945(12) Uani 1 1 d . .
P4 P 0.68603(10) 0.58284(8) 0.17592(5) 0.0242(3) Uani 1 1 d . .
Br1 Br 0.13473(4) 0.11678(4) 0.23303(2) 0.03817(13) Uani 1 1 d . .
Br5 Br 0.66543(6) 0.43523(4) 0.34294(2) 0.04963(16) Uani 1 1 d . .
Br2 Br 0.27303(6) -0.06448(4) 0.29683(2) 0.05099(17) Uani 1 1 d . .
O4 O 0.6853(3) 0.4960(2) 0.20401(13) 0.0262(7) Uani 1 1 d . .
O2 O 0.3420(3) 0.0483(2) 0.17770(14) 0.0278(7) Uani 1 1 d . U
O3 O 0.8352(3) 0.3816(3) 0.25266(14) 0.0321(8) Uani 1 1 d . .
O1 O 0.3580(3) 0.1714(3) 0.34367(14) 0.0352(8) Uani 1 1 d . .
C7 C 0.4909(5) 0.2117(4) 0.4382(2) 0.0439(14) Uani 1 1 d . .
H7 H 0.546318 0.264350 0.420201 0.053 Uiso 1 1 calc R .
C54 C 1.0976(5) 0.3445(4) 0.2001(2) 0.0360(12) Uani 1 1 d . .
H54A H 1.094741 0.298623 0.227868 0.043 Uiso 1 1 calc R .
H54B H 1.157678 0.406295 0.212352 0.043 Uiso 1 1 calc R .
C65 C 0.8447(5) 0.5528(4) 0.0454(2) 0.0429(14) Uani 1 1 d . .
H65A H 0.858922 0.613288 0.027887 0.051 Uiso 1 1 calc R .
H65B H 0.911353 0.540244 0.045726 0.051 Uiso 1 1 calc R .
C56 C 0.5369(5) 0.6645(4) 0.1436(2) 0.0391(13) Uani 1 1 d . .
H56A H 0.563749 0.666239 0.107731 0.047 Uiso 1 1 calc R .
H56B H 0.580163 0.726447 0.163381 0.047 Uiso 1 1 calc R .
C60 C 0.5093(4) 0.5800(4) 0.2310(2) 0.0369(12) Uani 1 1 d . .
H60A H 0.518115 0.527637 0.250448 0.044 Uiso 1 1 calc R .
H60B H 0.551588 0.640140 0.252666 0.044 Uiso 1 1 calc R .
C30 C 0.5063(4) -0.0563(4) 0.1796(2) 0.0343(12) Uani 1 1 d . .
H30A H 0.461841 -0.056965 0.209401 0.041 Uiso 1 1 calc R .
H30B H 0.469887 -0.117693 0.158363 0.041 Uiso 1 1 calc R .
C37 C 1.0484(4) 0.4982(4) 0.2854(3) 0.0404(14) Uani 1 1 d . .
H37 H 1.119901 0.505071 0.273115 0.049 Uiso 1 1 calc R .
C62 C 0.6180(4) 0.4966(4) 0.0712(2) 0.0315(11) Uani 1 1 d . .
H62A H 0.601771 0.435626 0.088393 0.038 Uiso 1 1 calc R .
H62B H 0.551815 0.510013 0.069947 0.038 Uiso 1 1 calc R .
C19 C 0.2782(4) -0.0850(3) 0.0932(2) 0.0307(11) Uani 1 1 d . .
H19 H 0.220090 -0.068890 0.073882 0.037 Uiso 1 1 calc R .
C34 C 0.3383(6) 0.2324(5) -0.0048(2) 0.0456(15) Uani 1 1 d . .
H34A H 0.272729 0.185858 -0.026546 0.055 Uiso 1 1 calc R .
H34B H 0.357902 0.294794 -0.020816 0.055 Uiso 1 1 calc R .
C20 C 0.2207(5) -0.1564(4) 0.1354(2) 0.0422(14) Uani 1 1 d . .
H20A H 0.274301 -0.175430 0.156075 0.051 Uiso 1 1 calc R .
H20B H 0.190738 -0.125987 0.161137 0.051 Uiso 1 1 calc R .
C50 C 0.9905(5) 0.4245(4) 0.1495(2) 0.0399(13) Uani 1 1 d . .
H50A H 0.919222 0.429511 0.145105 0.048 Uiso 1 1 calc R .
H50B H 1.047899 0.488450 0.160118 0.048 Uiso 1 1 calc R .
C1 C 0.2461(5) 0.1077(5) 0.4324(3) 0.0458(15) Uani 1 1 d . .
H1 H 0.234903 0.139975 0.465024 0.055 Uiso 1 1 calc R .
C27 C 0.7009(5) 0.0446(4) 0.1229(2) 0.0401(13) Uani 1 1 d . .
H27A H 0.746299 0.046254 0.093375 0.048 Uiso 1 1 calc R .
H27B H 0.736564 0.105873 0.144334 0.048 Uiso 1 1 calc R .
C48 C 0.9009(5) 0.2910(4) 0.3553(2) 0.0423(14) Uani 1 1 d . .
H48A H 0.823906 0.281785 0.347078 0.051 Uiso 1 1 calc R .
H48B H 0.941096 0.353487 0.374983 0.051 Uiso 1 1 calc R .
C18 C 0.3142(7) 0.3340(5) 0.4624(3) 0.0606(19) Uani 1 1 d . .
H18A H 0.355319 0.320386 0.493635 0.073 Uiso 1 1 calc R .
H18B H 0.235817 0.292661 0.463074 0.073 Uiso 1 1 calc R .
C69 C 0.8937(6) 0.7768(5) 0.2975(3) 0.0568(18) Uani 1 1 d . .
H69A H 0.884296 0.787182 0.335705 0.068 Uiso 1 1 calc R .
H69B H 0.953600 0.755071 0.296774 0.068 Uiso 1 1 calc R .
C31 C 0.3898(4) 0.1221(3) 0.08096(18) 0.0257(10) Uani 1 1 d . .
H31 H 0.454741 0.179160 0.096596 0.031 Uiso 1 1 calc R .
C13 C 0.3538(6) 0.3123(5) 0.4097(2) 0.0473(15) Uani 1 1 d . .
H13 H 0.431334 0.359315 0.410814 0.057 Uiso 1 1 calc R .
C55 C 0.5519(4) 0.5852(3) 0.1748(2) 0.0277(11) Uani 1 1 d . .
H55 H 0.501023 0.525035 0.154438 0.033 Uiso 1 1 calc R .
C68 C 0.7872(5) 0.6996(5) 0.2695(2) 0.0517(16) Uani 1 1 d . .
H68A H 0.771621 0.638700 0.286725 0.062 Uiso 1 1 calc R .
H68B H 0.725616 0.717989 0.273619 0.062 Uiso 1 1 calc R .
C53 C 1.1204(6) 0.3095(5) 0.1467(2) 0.0525(17) Uani 1 1 d . .
H53A H 1.064810 0.244642 0.136603 0.063 Uiso 1 1 calc R .
H53B H 1.192853 0.306625 0.151205 0.063 Uiso 1 1 calc R .
C32 C 0.4085(5) 0.1086(4) 0.0214(2) 0.0332(12) Uani 1 1 d . .
H32A H 0.470899 0.090279 0.020014 0.040 Uiso 1 1 calc R .
H32B H 0.342830 0.057278 0.002489 0.040 Uiso 1 1 calc R .
C22 C 0.1674(5) -0.2903(4) 0.0627(3) 0.0536(17) Uani 1 1 d . .
H22A H 0.219018 -0.315342 0.079684 0.064 Uiso 1 1 calc R .
H22B H 0.104350 -0.344290 0.043979 0.064 Uiso 1 1 calc R .
C33 C 0.4322(5) 0.2016(4) -0.0067(2) 0.0396(13) Uani 1 1 d . .
H33A H 0.499936 0.251926 0.011283 0.047 Uiso 1 1 calc R .
H33B H 0.443841 0.192930 -0.044747 0.047 Uiso 1 1 calc R .
C59 C 0.3884(5) 0.5627(5) 0.2233(3) 0.0451(15) Uani 1 1 d . .
H59A H 0.346100 0.499731 0.204391 0.054 Uiso 1 1 calc R .
H59B H 0.361485 0.561706 0.259116 0.054 Uiso 1 1 calc R .
C67 C 0.7982(4) 0.6875(3) 0.2101(2) 0.0328(12) Uani 1 1 d . .
H67 H 0.863887 0.672590 0.209612 0.039 Uiso 1 1 calc R .
C29 C 0.6204(5) -0.0442(4) 0.2030(2) 0.0429(14) Uani 1 1 d . .
H29A H 0.614351 -0.099464 0.224223 0.052 Uiso 1 1 calc R .
H29B H 0.652823 0.013360 0.227698 0.052 Uiso 1 1 calc R .
C44 C 0.8887(5) 0.1894(4) 0.2720(2) 0.0377(13) Uani 1 1 d . .
H44A H 0.812599 0.180157 0.260589 0.045 Uiso 1 1 calc R .
H44B H 0.924134 0.186374 0.239234 0.045 Uiso 1 1 calc R .
C70 C 0.9240(7) 0.8694(5) 0.2696(3) 0.069(2) Uani 1 1 d . .
H70A H 0.869500 0.895754 0.275428 0.083 Uiso 1 1 calc R .
H70B H 0.995918 0.915474 0.286276 0.083 Uiso 1 1 calc R .
C35 C 0.3120(5) 0.2399(4) 0.0532(2) 0.0431(14) Uani 1 1 d . .
H35A H 0.246679 0.254452 0.052786 0.052 Uiso 1 1 calc R .
H35B H 0.373819 0.292972 0.073463 0.052 Uiso 1 1 calc R .
C2 C 0.2573(6) 0.0201(5) 0.4516(3) 0.0620(19) Uani 1 1 d . .
H2A H 0.320722 0.038832 0.479247 0.074 Uiso 1 1 calc R .
H2B H 0.271714 -0.013341 0.420917 0.074 Uiso 1 1 calc R .
C43 C 0.9513(4) 0.2891(4) 0.3023(2) 0.0310(11) Uani 1 1 d . .
H43 H 1.028966 0.298668 0.311553 0.037 Uiso 1 1 calc R .
C57 C 0.4158(5) 0.6475(5) 0.1367(3) 0.0483(15) Uani 1 1 d . .
H57A H 0.407721 0.701005 0.118296 0.058 Uiso 1 1 calc R .
H57B H 0.373947 0.588720 0.113799 0.058 Uiso 1 1 calc R .
C61 C 0.7126(4) 0.5764(3) 0.10546(19) 0.0257(10) Uani 1 1 d . .
H61 H 0.722815 0.638260 0.089695 0.031 Uiso 1 1 calc R .
C23 C 0.2232(5) -0.2199(4) 0.0221(3) 0.0509(16) Uani 1 1 d . .
H23A H 0.169683 -0.199730 0.002379 0.061 Uiso 1 1 calc R .
H23B H 0.251157 -0.250636 -0.004504 0.061 Uiso 1 1 calc R .
C66 C 0.8199(4) 0.5625(4) 0.1038(2) 0.0332(12) Uani 1 1 d . .
H66A H 0.880857 0.617448 0.123132 0.040 Uiso 1 1 calc R .
H66B H 0.813832 0.504764 0.122587 0.040 Uiso 1 1 calc R .
C51 C 1.0124(6) 0.3884(5) 0.0959(2) 0.0522(17) Uani 1 1 d . .
H51A H 0.951388 0.327144 0.083755 0.063 Uiso 1 1 calc R .
H51B H 1.016014 0.434450 0.068113 0.063 Uiso 1 1 calc R .
C12 C 0.5179(5) 0.1248(4) 0.4283(2) 0.0426(14) Uani 1 1 d . .
H12A H 0.465504 0.069139 0.444913 0.051 Uiso 1 1 calc R .
H12B H 0.510957 0.109520 0.389024 0.051 Uiso 1 1 calc R .
C72 C 0.8280(6) 0.7797(4) 0.1813(3) 0.0579(19) Uani 1 1 d . .
H72A H 0.765988 0.798953 0.179455 0.069 Uiso 1 1 calc R .
H72B H 0.842796 0.769756 0.144006 0.069 Uiso 1 1 calc R .
C63 C 0.6453(5) 0.4872(4) 0.0133(2) 0.0400(13) Uani 1 1 d . .
H63A H 0.584309 0.433097 -0.006669 0.048 Uiso 1 1 calc R .
H63B H 0.653346 0.545561 -0.005367 0.048 Uiso 1 1 calc R .
C21 C 0.1278(5) -0.2448(4) 0.1067(3) 0.0523(17) Uani 1 1 d . .
H21A H 0.095608 -0.292079 0.133583 0.063 Uiso 1 1 calc R .
H21B H 0.069840 -0.226599 0.090196 0.063 Uiso 1 1 calc R .
C26 C 0.5883(4) 0.0338(4) 0.0985(2) 0.0307(11) Uani 1 1 d . .
H26A H 0.555493 -0.023620 0.073727 0.037 Uiso 1 1 calc R .
H26B H 0.595366 0.089510 0.077439 0.037 Uiso 1 1 calc R .
C58 C 0.3693(5) 0.6384(5) 0.1911(3) 0.0480(15) Uani 1 1 d . .
H58A H 0.404123 0.700205 0.212036 0.058 Uiso 1 1 calc R .
H58B H 0.289939 0.622030 0.185087 0.058 Uiso 1 1 calc R .
C64 C 0.7493(5) 0.4720(4) 0.0127(2) 0.0429(14) Uani 1 1 d . .
H64A H 0.766305 0.469270 -0.025021 0.052 Uiso 1 1 calc R .
H64B H 0.739156 0.410661 0.028222 0.052 Uiso 1 1 calc R .
C8 C 0.5111(6) 0.2441(6) 0.4970(3) 0.062(2) Uani 1 1 d . .
H8A H 0.459257 0.194383 0.517533 0.075 Uiso 1 1 calc R .
H8B H 0.497701 0.302318 0.501319 0.075 Uiso 1 1 calc R .
C24 C 0.3182(5) -0.1325(4) 0.0500(2) 0.0368(13) Uani 1 1 d . .
H24A H 0.351629 -0.086346 0.022733 0.044 Uiso 1 1 calc R .
H24B H 0.374719 -0.151901 0.067035 0.044 Uiso 1 1 calc R .
C38 C 1.0205(7) 0.5767(5) 0.2588(3) 0.0608(19) Uani 1 1 d . .
H38A H 1.012026 0.566182 0.219010 0.073 Uiso 1 1 calc R .
H38B H 0.950660 0.574029 0.270066 0.073 Uiso 1 1 calc R .
C45 C 0.8884(5) 0.1098(4) 0.3086(3) 0.0443(14) Uani 1 1 d . .
H45A H 0.843169 0.047494 0.289632 0.053 Uiso 1 1 calc R .
H45B H 0.963788 0.114061 0.315722 0.053 Uiso 1 1 calc R .
C14 C 0.2954(7) 0.3352(5) 0.3610(3) 0.0613(19) Uani 1 1 d . .
H14A H 0.216794 0.292675 0.358010 0.074 Uiso 1 1 calc R .
H14B H 0.325595 0.324565 0.327888 0.074 Uiso 1 1 calc R .
C49 C 0.9897(4) 0.3559(4) 0.1939(2) 0.0310(11) Uani 1 1 d . .
H49 H 0.932952 0.292329 0.180181 0.037 Uiso 1 1 calc R .
C9 C 0.6277(7) 0.2644(6) 0.5199(3) 0.077(3) Uani 1 1 d . .
H9A H 0.636579 0.280849 0.559126 0.093 Uiso 1 1 calc R .
H9B H 0.679349 0.319498 0.502548 0.093 Uiso 1 1 calc R .
C36 C 0.2909(4) 0.1483(4) 0.0822(2) 0.0317(11) Uani 1 1 d . .
H36A H 0.224744 0.096145 0.064304 0.038 Uiso 1 1 calc R .
H36B H 0.278318 0.157170 0.120091 0.038 Uiso 1 1 calc R .
C28 C 0.6963(5) -0.0354(4) 0.1588(3) 0.0459(15) Uani 1 1 d . .
H28A H 0.770547 -0.022635 0.175739 0.055 Uiso 1 1 calc R .
H28B H 0.669257 -0.095913 0.136749 0.055 Uiso 1 1 calc R .
C46 C 0.8443(5) 0.1155(5) 0.3618(3) 0.0541(17) Uani 1 1 d . .
H46A H 0.766154 0.103597 0.355161 0.065 Uiso 1 1 calc R .
H46B H 0.850096 0.065637 0.384822 0.065 Uiso 1 1 calc R .
C47 C 0.9065(6) 0.2117(5) 0.3909(3) 0.0505(16) Uani 1 1 d . .
H47A H 0.983709 0.221850 0.399897 0.061 Uiso 1 1 calc R .
H47B H 0.874952 0.214115 0.425076 0.061 Uiso 1 1 calc R .
C42 C 1.0672(7) 0.5145(5) 0.3441(3) 0.066(2) Uani 1 1 d . .
H42A H 1.088190 0.465018 0.359924 0.080 Uiso 1 1 calc R .
H42B H 0.998582 0.508941 0.358402 0.080 Uiso 1 1 calc R .
C3 C 0.1555(5) -0.0476(5) 0.4755(3) 0.0559(18) Uani 1 1 d . .
H3A H 0.144952 -0.016792 0.508402 0.067 Uiso 1 1 calc R .
H3B H 0.165512 -0.105507 0.485877 0.067 Uiso 1 1 calc R .
C71 C 0.9290(7) 0.8582(5) 0.2114(3) 0.076(3) Uani 1 1 d . .
H71A H 0.993561 0.844865 0.205909 0.091 Uiso 1 1 calc R .
H71B H 0.939814 0.919185 0.195182 0.091 Uiso 1 1 calc R .
C17 C 0.3312(9) 0.4395(6) 0.4668(4) 0.091(3) Uani 1 1 d . .
H17A H 0.301711 0.451710 0.499801 0.109 Uiso 1 1 calc R .
H17B H 0.410210 0.480645 0.469716 0.109 Uiso 1 1 calc R .
C52 C 1.1184(6) 0.3752(6) 0.1017(3) 0.0581(18) Uani 1 1 d . .
H52A H 1.180234 0.437797 0.109566 0.070 Uiso 1 1 calc R .
H52B H 1.127781 0.348045 0.067126 0.070 Uiso 1 1 calc R .
C15 C 0.3093(8) 0.4380(5) 0.3662(3) 0.075(2) Uani 1 1 d . .
H15A H 0.264660 0.449920 0.335869 0.090 Uiso 1 1 calc R .
H15B H 0.386708 0.480087 0.363310 0.090 Uiso 1 1 calc R .
C40 C 1.1343(7) 0.6918(5) 0.3377(3) 0.067(2) Uani 1 1 d . .
H40A H 1.197358 0.753218 0.346975 0.080 Uiso 1 1 calc R .
H40B H 1.069895 0.694906 0.352650 0.080 Uiso 1 1 calc R .
C5 C 0.0407(6) 0.0075(7) 0.4143(4) 0.087(3) Uani 1 1 d . .
H5A H 0.019208 0.038190 0.443691 0.105 Uiso 1 1 calc R .
H5B H -0.020101 -0.014095 0.385048 0.105 Uiso 1 1 calc R .
C39 C 1.1116(7) 0.6742(5) 0.2754(3) 0.070(2) Uani 1 1 d . .
H39A H 1.090764 0.724067 0.260050 0.084 Uiso 1 1 calc R .
H39B H 1.179223 0.679018 0.260351 0.084 Uiso 1 1 calc R .
C4 C 0.0536(6) -0.0755(6) 0.4347(4) 0.072(2) Uani 1 1 d . .
H4A H 0.059563 -0.114424 0.404156 0.086 Uiso 1 1 calc R .
H4B H -0.011955 -0.114481 0.452302 0.086 Uiso 1 1 calc R .
C10 C 0.6548(7) 0.1784(7) 0.5104(3) 0.083(3) Uani 1 1 d . .
H10A H 0.732376 0.195296 0.523211 0.100 Uiso 1 1 calc R .
H10B H 0.609525 0.125940 0.531683 0.100 Uiso 1 1 calc R .
C41 C 1.1580(8) 0.6136(5) 0.3615(4) 0.089(3) Uani 1 1 d . .
H41A H 1.166150 0.622470 0.401346 0.107 Uiso 1 1 calc R .
H41B H 1.228112 0.616741 0.350283 0.107 Uiso 1 1 calc R .
C11 C 0.6349(6) 0.1460(6) 0.4528(3) 0.071(2) Uani 1 1 d . .
H11A H 0.648661 0.087940 0.448867 0.085 Uiso 1 1 calc R .
H11B H 0.687153 0.195574 0.432323 0.085 Uiso 1 1 calc R .
C02H C 0.4033(10) 0.3309(9) 0.6207(4) 0.104(4) Uani 1 1 d . .
H02H H 0.425872 0.397778 0.620315 0.125 Uiso 1 1 calc R .
C02K C 0.4776(10) 0.2883(7) 0.6406(4) 0.090(3) Uani 1 1 d . .
H02K H 0.549849 0.329231 0.654516 0.108 Uiso 1 1 calc R .
C16 C 0.2760(9) 0.4631(6) 0.4193(4) 0.088(3) Uani 1 1 d . .
H16A H 0.293257 0.531927 0.421725 0.105 Uiso 1 1 calc R .
H16B H 0.196042 0.428528 0.419589 0.105 Uiso 1 1 calc R .
C02N C 0.3030(13) 0.2713(13) 0.6033(5) 0.125(5) Uani 1 1 d . .
H02N H 0.248347 0.293831 0.593167 0.150 Uiso 1 1 calc R .
C02P C 0.3448(11) 0.1330(11) 0.6177(6) 0.134(6) Uani 1 1 d . .
H02P H 0.322989 0.066152 0.615256 0.161 Uiso 1 1 calc R .
C02Q C 0.2782(12) 0.1713(12) 0.5999(6) 0.135(6) Uani 1 1 d . .
H02Q H 0.208078 0.129861 0.583599 0.162 Uiso 1 1 calc R .
C02T C 0.4491(12) 0.1940(11) 0.6403(4) 0.115(4) Uani 1 1 d . .

loop_
_atom_site_aniso_label
_atom_site_aniso_U_11
_atom_site_aniso_U_22
_atom_site_aniso_U_33
_atom_site_aniso_U_23
_atom_site_aniso_U_13
_atom_site_aniso_U_12
Gd2 0.01890(12) 0.01805(12) 0.02294(12) 0.00289(8) -0.00053(9) 0.00446(9)
C25 0.032(3) 0.023(2) 0.028(3) -0.0023(19) 0.003(2) 0.010(2)
P1 0.0372(8) 0.0349(7) 0.0222(6) -0.0017(5) -0.0003(6) 0.0179(6)
Gd1 0.02325(13) 0.02104(12) 0.02106(12) -0.00045(9) 0.00285(9) 0.00496(9)
C6 0.034(3) 0.065(4) 0.048(4) 0.017(3) 0.002(3) 0.027(3)
P2 0.0263(6) 0.0218(6) 0.0218(6) -0.0011(5) 0.0015(5) 0.0074(5)
Br3 0.0228(2) 0.0213(2) 0.0273(2) 0.00506(18) 0.00093(19) 0.00700(18)
C2AA 0.32(2) 0.38(3) 0.139(12) 0.140(15) 0.132(14) 0.30(2)
P3 0.0190(6) 0.0271(6) 0.0307(7) 0.0063(5) 0.0006(5) 0.0073(5)
Br6 0.0321(3) 0.0243(2) 0.0291(3) -0.00081(19) 0.0027(2) 0.0057(2)
Br4 0.0206(2) 0.0247(2) 0.0398(3) 0.0065(2) -0.0020(2) 0.00670(19)
P4 0.0272(6) 0.0191(6) 0.0234(6) 0.0025(5) -0.0014(5) 0.0073(5)
Br1 0.0256(3) 0.0400(3) 0.0454(3) 0.0045(2) 0.0027(2) 0.0098(2)
Br5 0.0700(4) 0.0447(3) 0.0303(3) -0.0054(2) 0.0002(3) 0.0206(3)
Br2 0.0779(5) 0.0264(3) 0.0422(3) 0.0100(2) 0.0146(3) 0.0126(3)
O4 0.0296(18) 0.0207(16) 0.0278(17) 0.0031(13) -0.0010(14) 0.0103(14)
O2 0.0256(18) 0.0253(17) 0.0305(15) -0.0014(14) 0.0049(13) 0.0082(14)
O3 0.0258(18) 0.040(2) 0.0323(19) 0.0032(16) 0.0036(15) 0.0144(16)
O1 0.034(2) 0.039(2) 0.0272(19) -0.0030(15) -0.0029(15) 0.0110(17)
C7 0.044(3) 0.042(3) 0.043(3) -0.007(3) -0.010(3) 0.018(3)
C54 0.038(3) 0.044(3) 0.035(3) 0.008(2) 0.009(2) 0.025(3)
C65 0.043(3) 0.051(4) 0.038(3) 0.013(3) 0.012(3) 0.021(3)
C56 0.044(3) 0.039(3) 0.041(3) 0.012(2) 0.008(3) 0.022(3)
C60 0.037(3) 0.044(3) 0.032(3) 0.004(2) 0.006(2) 0.019(3)
C30 0.036(3) 0.027(3) 0.039(3) 0.004(2) -0.002(2) 0.013(2)
C37 0.023(3) 0.030(3) 0.061(4) -0.001(3) -0.007(3) 0.005(2)
C62 0.032(3) 0.031(3) 0.031(3) 0.002(2) -0.001(2) 0.015(2)
C19 0.028(3) 0.025(3) 0.037(3) -0.003(2) -0.002(2) 0.010(2)
C34 0.065(4) 0.048(4) 0.034(3) 0.013(3) 0.006(3) 0.034(3)
C20 0.041(3) 0.029(3) 0.046(3) 0.002(2) 0.008(3) 0.001(2)
C50 0.038(3) 0.043(3) 0.037(3) 0.014(2) 0.003(2) 0.015(3)
C1 0.035(3) 0.056(4) 0.045(3) 0.021(3) 0.007(3) 0.016(3)
C27 0.038(3) 0.039(3) 0.045(3) -0.002(3) 0.006(3) 0.017(3)
C48 0.046(3) 0.041(3) 0.044(3) 0.011(3) 0.016(3) 0.020(3)
C18 0.096(6) 0.069(5) 0.037(3) -0.003(3) 0.004(4) 0.056(5)
C69 0.054(4) 0.049(4) 0.044(4) -0.012(3) -0.001(3) -0.003(3)
C31 0.030(3) 0.023(2) 0.022(2) -0.0021(18) -0.003(2) 0.009(2)
C13 0.062(4) 0.051(4) 0.035(3) -0.004(3) -0.002(3) 0.031(3)
C55 0.027(3) 0.021(2) 0.035(3) 0.002(2) -0.001(2) 0.010(2)
C68 0.053(4) 0.042(4) 0.044(4) -0.011(3) 0.001(3) 0.004(3)
C53 0.067(4) 0.070(4) 0.041(3) 0.013(3) 0.016(3) 0.046(4)
C32 0.043(3) 0.035(3) 0.026(3) 0.004(2) 0.005(2) 0.021(2)
C22 0.040(3) 0.028(3) 0.079(5) -0.013(3) -0.008(3) 0.003(3)
C33 0.050(4) 0.045(3) 0.030(3) 0.011(2) 0.011(3) 0.025(3)
C59 0.029(3) 0.061(4) 0.045(3) 0.007(3) 0.011(3) 0.016(3)
C67 0.035(3) 0.024(3) 0.031(3) 0.000(2) -0.004(2) 0.005(2)
C29 0.049(4) 0.037(3) 0.047(3) 0.005(3) 0.000(3) 0.023(3)
C44 0.033(3) 0.029(3) 0.045(3) 0.004(2) -0.001(2) 0.007(2)
C70 0.067(5) 0.042(4) 0.079(5) -0.015(4) -0.020(4) 0.009(3)
C35 0.061(4) 0.046(3) 0.037(3) 0.007(3) 0.005(3) 0.037(3)
C2 0.047(4) 0.059(4) 0.068(5) 0.016(4) -0.007(3) 0.011(3)
C43 0.025(3) 0.032(3) 0.035(3) 0.008(2) 0.002(2) 0.010(2)
C57 0.045(4) 0.064(4) 0.050(4) 0.007(3) -0.003(3) 0.037(3)
C61 0.024(2) 0.027(2) 0.025(2) 0.0052(19) 0.001(2) 0.010(2)
C23 0.053(4) 0.041(3) 0.051(4) -0.024(3) -0.012(3) 0.015(3)
C66 0.032(3) 0.038(3) 0.030(3) 0.007(2) 0.005(2) 0.013(2)
C51 0.066(4) 0.067(4) 0.029(3) 0.018(3) 0.007(3) 0.032(4)
C12 0.051(4) 0.055(4) 0.031(3) -0.010(3) -0.003(3) 0.033(3)
C72 0.063(4) 0.030(3) 0.059(4) 0.011(3) -0.016(3) 0.000(3)
C63 0.048(3) 0.035(3) 0.032(3) -0.003(2) -0.005(3) 0.014(3)
C21 0.039(3) 0.029(3) 0.074(5) -0.002(3) 0.000(3) 0.000(3)
C26 0.036(3) 0.031(3) 0.027(3) -0.001(2) 0.005(2) 0.016(2)
C58 0.034(3) 0.059(4) 0.059(4) -0.001(3) 0.007(3) 0.027(3)
C64 0.061(4) 0.043(3) 0.029(3) 0.004(2) 0.013(3) 0.025(3)
C8 0.065(5) 0.071(5) 0.056(4) -0.027(4) -0.019(4) 0.039(4)
C24 0.042(3) 0.030(3) 0.037(3) -0.010(2) 0.000(2) 0.015(2)
C38 0.084(5) 0.042(4) 0.051(4) 0.000(3) -0.008(4) 0.023(4)
C45 0.047(4) 0.032(3) 0.056(4) 0.011(3) 0.007(3) 0.018(3)
C14 0.092(6) 0.058(4) 0.045(4) 0.000(3) -0.004(4) 0.045(4)
C49 0.030(3) 0.032(3) 0.027(3) 0.008(2) 0.000(2) 0.010(2)
C9 0.070(5) 0.092(6) 0.074(5) -0.036(5) -0.039(4) 0.047(5)
C36 0.036(3) 0.036(3) 0.028(3) 0.000(2) 0.001(2) 0.020(2)
C28 0.040(3) 0.044(3) 0.060(4) 0.000(3) -0.001(3) 0.025(3)
C46 0.050(4) 0.046(4) 0.073(5) 0.030(3) 0.021(3) 0.022(3)
C47 0.063(4) 0.061(4) 0.042(3) 0.024(3) 0.017(3) 0.037(4)
C42 0.076(5) 0.046(4) 0.054(4) 0.004(3) -0.010(4) 0.004(4)
C3 0.046(4) 0.068(5) 0.055(4) 0.031(3) 0.008(3) 0.023(3)
C71 0.090(6) 0.030(4) 0.064(5) 0.008(3) -0.024(4) -0.015(4)
C17 0.138(9) 0.083(6) 0.077(6) -0.020(5) -0.009(6) 0.076(6)
C52 0.071(5) 0.081(5) 0.042(4) 0.023(3) 0.022(3) 0.046(4)
C15 0.107(7) 0.057(5) 0.075(5) 0.005(4) -0.004(5) 0.050(5)
C40 0.086(6) 0.035(4) 0.060(4) -0.004(3) 0.004(4) 0.005(4)
C5 0.038(4) 0.117(7) 0.086(6) 0.055(5) -0.009(4) 0.011(4)
C39 0.068(5) 0.048(4) 0.080(6) 0.009(4) 0.005(4) 0.009(4)
C4 0.043(4) 0.072(5) 0.090(6) 0.026(4) 0.003(4) 0.012(4)
C10 0.074(6) 0.112(7) 0.077(6) -0.026(5) -0.034(5) 0.062(5)
C41 0.106(7) 0.046(4) 0.083(6) -0.006(4) -0.040(5) 0.008(4)
C11 0.065(5) 0.093(6) 0.073(5) -0.015(4) -0.006(4) 0.053(5)
C02H 0.089(8) 0.121(9) 0.074(7) -0.010(6) 0.028(6) 0.011(7)
C02K 0.119(9) 0.067(6) 0.077(6) -0.020(5) 0.026(6) 0.027(6)
C16 0.134(8) 0.070(6) 0.084(6) -0.007(5) -0.001(6) 0.070(6)
C02N 0.137(12) 0.198(15) 0.078(7) 0.053(9) 0.063(8) 0.095(12)
C02P 0.071(8) 0.131(12) 0.166(14) 0.006(10) 0.051(9) -0.002(8)
C02Q 0.089(10) 0.129(13) 0.140(12) -0.021(10) 0.040(9) -0.009(9)
C02T 0.155(12) 0.148(12) 0.080(7) 0.045(7) 0.054(8) 0.092(10)

loop_
_atom_type_symbol
_atom_type_description
_atom_type_scat_dispersion_real
_atom_type_scat_dispersion_imag
_atom_type_scat_source
C C 0.0033 0.0016 'International Tables Vol C Tables 4.2.6.8 and 6.1.1.4'
H H 0.0000 0.0000 'International Tables Vol C Tables 4.2.6.8 and 6.1.1.4'
Br Br -0.2901 2.4595 'International Tables Vol C Tables 4.2.6.8 and 6.1.1.4'
Gd Gd -0.1653 3.9035 'International Tables Vol C Tables 4.2.6.8 and 6.1.1.4'
O O 0.0106 0.0060 'International Tables Vol C Tables 4.2.6.8 and 6.1.1.4'
P P 0.1023 0.0942 'International Tables Vol C Tables 4.2.6.8 and 6.1.1.4'

loop_
_geom_angle_atom_site_label_1
_geom_angle_atom_site_label_2
_geom_angle_atom_site_label_3
_geom_angle
Br3 Gd2 Br4 80.852(19)
Br6 Gd2 Br3 91.35(3)
Br6 Gd2 Br4 91.75(2)
Br5 Gd2 Br3 90.78(3)
Br5 Gd2 Br6 174.44(2)
Br5 Gd2 Br4 93.66(2)
O4 Gd2 Br3 167.60(9)
O4 Gd2 Br6 88.55(9)
O4 Gd2 Br4 86.76(9)
O4 Gd2 Br5 90.47(9)
O4 Gd2 O3 97.25(13)
O3 Gd2 Br3 95.04(9)
O3 Gd2 Br6 82.87(9)
O3 Gd2 Br4 173.18(9)
O3 Gd2 Br5 91.83(9)
P2 C25 H25 104.4
C30 C25 H25 104.4
C30 C25 P2 111.6(3)
C26 C25 H25 104.4
C26 C25 P2 118.9(4)
C26 C25 C30 111.5(4)
O1 P1 C7 109.1(3)
O1 P1 C1 110.8(3)
O1 P1 C13 108.3(2)
C7 P1 C13 105.7(3)
C1 P1 C7 112.5(3)
C1 P1 C13 110.2(3)
Br4 Gd1 Br3 78.931(19)
Br1 Gd1 Br3 164.671(19)
Br1 Gd1 Br4 85.95(2)
Br2 Gd1 Br3 96.37(2)
Br2 Gd1 Br4 174.57(2)
Br2 Gd1 Br1 98.86(3)
O2 Gd1 Br3 87.68(9)
O2 Gd1 Br4 90.03(9)
O2 Gd1 Br1 94.88(9)
O2 Gd1 Br2 87.06(9)
O1 Gd1 Br3 83.63(10)
O1 Gd1 Br4 94.32(10)
O1 Gd1 Br1 95.12(10)
O1 Gd1 Br2 87.80(10)
O1 Gd1 O2 169.35(13)
H6A C6 H6B 107.8
C1 C6 H6A 109.0
C1 C6 H6B 109.0
C5 C6 H6A 109.0
C5 C6 H6B 109.0
C5 C6 C1 113.0(5)
C25 P2 C19 114.1(2)
O2 P2 C25 105.9(2)
O2 P2 C19 109.3(2)
O2 P2 C31 107.4(2)
C31 P2 C25 111.0(2)
C31 P2 C19 108.9(2)
Gd2 Br3 Gd1 99.90(2)
H2AA C2AA H2AB 109.5
H2AA C2AA H2AC 109.5
H2AB C2AA H2AC 109.5
C02T C2AA H2AA 109.5
C02T C2AA H2AB 109.5
C02T C2AA H2AC 109.5
O3 P3 C37 109.6(2)
O3 P3 C43 109.7(2)
O3 P3 C49 111.9(2)
C37 P3 C43 111.2(3)
C37 P3 C49 108.2(3)
C43 P3 C49 106.1(2)
Gd2 Br4 Gd1 100.16(2)
O4 P4 C55 109.4(2)
O4 P4 C67 107.7(2)
O4 P4 C61 110.4(2)
C55 P4 C67 114.8(2)
C55 P4 C61 106.6(2)
C61 P4 C67 107.9(2)
P4 O4 Gd2 171.6(2)
P2 O2 Gd1 162.4(2)
P3 O3 Gd2 171.0(2)
P1 O1 Gd1 172.1(2)
P1 C7 H7 105.0
C12 C7 P1 112.2(4)
C12 C7 H7 105.0
C8 C7 P1 116.6(5)
C8 C7 H7 105.0
C8 C7 C12 111.9(5)
H54A C54 H54B 108.0
C53 C54 H54A 109.5
C53 C54 H54B 109.5
C49 C54 H54A 109.5
C49 C54 H54B 109.5
C49 C54 C53 110.9(5)
H65A C65 H65B 108.0
C66 C65 H65A 109.4
C66 C65 H65B 109.4
C64 C65 H65A 109.4
C64 C65 H65B 109.4
C64 C65 C66 111.4(5)
H56A C56 H56B 108.1
C55 C56 H56A 109.6
C55 C56 H56B 109.6
C55 C56 C57 110.2(5)
C57 C56 H56A 109.6
C57 C56 H56B 109.6
H60A C60 H60B 108.3
C55 C60 H60A 109.9
C55 C60 H60B 109.9
C59 C60 H60A 109.9
C59 C60 H60B 109.9
C59 C60 C55 108.8(4)
C25 C30 H30A 109.6
C25 C30 H30B 109.6
H30A C30 H30B 108.1
C29 C30 C25 110.3(4)
C29 C30 H30A 109.6
C29 C30 H30B 109.6
P3 C37 H37 106.0
C38 C37 P3 109.7(4)
C38 C37 H37 106.0
C42 C37 P3 117.1(5)
C42 C37 H37 106.0
C42 C37 C38 111.1(6)
H62A C62 H62B 107.9
C61 C62 H62A 109.2
C61 C62 H62B 109.2
C63 C62 H62A 109.2
C63 C62 H62B 109.2
C63 C62 C61 112.0(4)
P2 C19 H19 105.7
C20 C19 P2 112.1(4)
C20 C19 H19 105.7
C24 C19 P2 115.6(4)
C24 C19 H19 105.7
C24 C19 C20 111.1(4)
H34A C34 H34B 108.0
C33 C34 H34A 109.4
C33 C34 H34B 109.4
C33 C34 C35 111.2(5)
C35 C34 H34A 109.4
C35 C34 H34B 109.4
C19 C20 H20A 109.7
C19 C20 H20B 109.7
H20A C20 H20B 108.2
C21 C20 C19 109.8(5)
C21 C20 H20A 109.7
C21 C20 H20B 109.7
H50A C50 H50B 108.2
C51 C50 H50A 109.6
C51 C50 H50B 109.6
C51 C50 C49 110.1(5)
C49 C50 H50A 109.6
C49 C50 H50B 109.6
P1 C1 H1 105.7
C6 C1 P1 109.8(4)
C6 C1 H1 105.7
C2 C1 P1 118.5(5)
C2 C1 C6 110.6(5)
C2 C1 H1 105.7
H27A C27 H27B 107.8
C26 C27 H27A 109.0
C26 C27 H27B 109.0
C28 C27 H27A 109.0
C28 C27 H27B 109.0
C28 C27 C26 112.7(5)
H48A C48 H48B 108.1
C43 C48 H48A 109.6
C43 C48 H48B 109.6
C43 C48 C47 110.2(5)
C47 C48 H48A 109.6
C47 C48 H48B 109.6
H18A C18 H18B 108.1
C13 C18 H18A 109.6
C13 C18 H18B 109.6
C13 C18 C17 110.3(6)
C17 C18 H18A 109.6
C17 C18 H18B 109.6
H69A C69 H69B 108.0
C68 C69 H69A 109.5
C68 C69 H69B 109.5
C70 C69 H69A 109.5
C70 C69 H69B 109.5
C70 C69 C68 110.9(6)
P2 C31 H31 106.0
C32 C31 P2 117.4(3)
C32 C31 H31 106.0
C36 C31 P2 111.5(3)
C36 C31 H31 106.0
C36 C31 C32 109.0(4)
P1 C13 H13 104.9
C18 C13 P1 115.6(5)
C18 C13 H13 104.9
C14 C13 P1 114.0(4)
C14 C13 C18 111.2(6)
C14 C13 H13 104.9
P4 C55 H55 105.0
C56 C55 P4 115.6(4)
C56 C55 C60 110.8(4)
C56 C55 H55 105.0
C60 C55 P4 114.3(4)
C60 C55 H55 105.0
C69 C68 H68A 109.7
C69 C68 H68B 109.7
H68A C68 H68B 108.2
C67 C68 C69 110.0(5)
C67 C68 H68A 109.7
C67 C68 H68B 109.7
C54 C53 H53A 109.4
C54 C53 H53B 109.4
C54 C53 C52 111.3(5)
H53A C53 H53B 108.0
C52 C53 H53A 109.4
C52 C53 H53B 109.4
C31 C32 H32A 109.8
C31 C32 H32B 109.8
H32A C32 H32B 108.2
C33 C32 C31 109.4(4)
C33 C32 H32A 109.8
C33 C32 H32B 109.8
H22A C22 H22B 107.9
C23 C22 H22A 109.3
C23 C22 H22B 109.3
C23 C22 C21 111.7(5)
C21 C22 H22A 109.3
C21 C22 H22B 109.3
C34 C33 C32 111.1(5)
C34 C33 H33A 109.4
C34 C33 H33B 109.4
C32 C33 H33A 109.4
C32 C33 H33B 109.4
H33A C33 H33B 108.0
C60 C59 H59A 109.2
C60 C59 H59B 109.2
H59A C59 H59B 107.9
C58 C59 C60 112.2(5)
C58 C59 H59A 109.2
C58 C59 H59B 109.2
P4 C67 H67 104.4
C68 C67 P4 113.2(4)
C68 C67 H67 104.4
C68 C67 C72 112.8(5)
C72 C67 P4 116.0(4)
C72 C67 H67 104.4
C30 C29 H29A 109.2
C30 C29 H29B 109.2
C30 C29 C28 112.3(5)
H29A C29 H29B 107.9
C28 C29 H29A 109.2
C28 C29 H29B 109.2
H44A C44 H44B 108.1
C43 C44 H44A 109.5
C43 C44 H44B 109.5
C45 C44 H44A 109.5
C45 C44 H44B 109.5
C45 C44 C43 110.8(5)
C69 C70 H70A 109.0
C69 C70 H70B 109.0
H70A C70 H70B 107.8
C71 C70 C69 113.0(6)
C71 C70 H70A 109.0
C71 C70 H70B 109.0
C34 C35 H35A 109.2
C34 C35 H35B 109.2
C34 C35 C36 112.2(5)
H35A C35 H35B 107.9
C36 C35 H35A 109.2
C36 C35 H35B 109.2
C1 C2 H2A 109.1
C1 C2 H2B 109.1
C1 C2 C3 112.6(6)
H2A C2 H2B 107.8
C3 C2 H2A 109.1
C3 C2 H2B 109.1
P3 C43 H43 108.2
C48 C43 P3 112.7(4)
C48 C43 C44 109.2(4)
C48 C43 H43 108.2
C44 C43 P3 110.1(4)
C44 C43 H43 108.2
C56 C57 H57A 109.4
C56 C57 H57B 109.4
H57A C57 H57B 108.0
C58 C57 C56 111.3(5)
C58 C57 H57A 109.4
C58 C57 H57B 109.4
P4 C61 H61 108.2
C62 C61 P4 112.7(3)
C62 C61 H61 108.2
C62 C61 C66 110.5(4)
C66 C61 P4 108.8(3)
C66 C61 H61 108.2
C22 C23 H23A 109.5
C22 C23 H23B 109.5
C22 C23 C24 110.9(5)
H23A C23 H23B 108.0
C24 C23 H23A 109.5
C24 C23 H23B 109.5
C65 C66 C61 111.4(4)
C65 C66 H66A 109.4
C65 C66 H66B 109.4
C61 C66 H66A 109.4
C61 C66 H66B 109.4
H66A C66 H66B 108.0
C50 C51 H51A 109.4
C50 C51 H51B 109.4
H51A C51 H51B 108.0
C52 C51 C50 111.3(5)
C52 C51 H51A 109.4
C52 C51 H51B 109.4
C7 C12 H12A 109.7
C7 C12 H12B 109.7
H12A C12 H12B 108.2
C11 C12 C7 110.0(5)
C11 C12 H12A 109.7
C11 C12 H12B 109.7
C67 C72 H72A 109.6
C67 C72 H72B 109.6
C67 C72 C71 110.4(5)
H72A C72 H72B 108.1
C71 C72 H72A 109.6
C71 C72 H72B 109.6
C62 C63 H63A 109.3
C62 C63 H63B 109.3
H63A C63 H63B 108.0
C64 C63 C62 111.6(5)
C64 C63 H63A 109.3
C64 C63 H63B 109.3
C20 C21 H21A 109.2
C20 C21 H21B 109.2
C22 C21 C20 112.2(5)
C22 C21 H21A 109.2
C22 C21 H21B 109.2
H21A C21 H21B 107.9
C25 C26 H26A 109.6
C25 C26 H26B 109.6
C27 C26 C25 110.4(4)
C27 C26 H26A 109.6
C27 C26 H26B 109.6
H26A C26 H26B 108.1
C59 C58 C57 111.5(5)
C59 C58 H58A 109.3
C59 C58 H58B 109.3
C57 C58 H58A 109.3
C57 C58 H58B 109.3
H58A C58 H58B 108.0
C65 C64 H64A 109.5
C65 C64 H64B 109.5
C63 C64 C65 110.6(5)
C63 C64 H64A 109.5
C63 C64 H64B 109.5
H64A C64 H64B 108.1
C7 C8 H8A 109.3
C7 C8 H8B 109.3
C7 C8 C9 111.5(6)
H8A C8 H8B 108.0
C9 C8 H8A 109.3
C9 C8 H8B 109.3
C19 C24 H24A 109.5
C19 C24 H24B 109.5
C23 C24 C19 110.8(5)
C23 C24 H24A 109.5
C23 C24 H24B 109.5
H24A C24 H24B 108.1
C37 C38 H38A 109.7
C37 C38 H38B 109.7
H38A C38 H38B 108.2
C39 C38 C37 109.9(6)
C39 C38 H38A 109.7
C39 C38 H38B 109.7
C44 C45 H45A 109.1
C44 C45 H45B 109.1
H45A C45 H45B 107.9
C46 C45 C44 112.3(5)
C46 C45 H45A 109.1
C46 C45 H45B 109.1
C13 C14 H14A 109.6
C13 C14 H14B 109.6
C13 C14 C15 110.2(6)
H14A C14 H14B 108.1
C15 C14 H14A 109.6
C15 C14 H14B 109.6
P3 C49 H49 105.9
C54 C49 P3 112.6(4)
C54 C49 C50 110.6(4)
C54 C49 H49 105.9
C50 C49 P3 115.3(4)
C50 C49 H49 105.9
C8 C9 H9A 109.4
C8 C9 H9B 109.4
C8 C9 C10 111.1(6)
H9A C9 H9B 108.0
C10 C9 H9A 109.4
C10 C9 H9B 109.4
C31 C36 H36A 109.7
C31 C36 H36B 109.7
C35 C36 C31 109.9(4)
C35 C36 H36A 109.7
C35 C36 H36B 109.7
H36A C36 H36B 108.2
C27 C28 C29 110.5(5)
C27 C28 H28A 109.6
C27 C28 H28B 109.6
C29 C28 H28A 109.6
C29 C28 H28B 109.6
H28A C28 H28B 108.1
C45 C46 H46A 109.4
C45 C46 H46B 109.4
H46A C46 H46B 108.0
C47 C46 C45 111.2(5)
C47 C46 H46A 109.4
C47 C46 H46B 109.4
C48 C47 H47A 109.6
C48 C47 H47B 109.6
C46 C47 C48 110.4(5)
C46 C47 H47A 109.6
C46 C47 H47B 109.6
H47A C47 H47B 108.1
C37 C42 H42A 109.3
C37 C42 H42B 109.3
C37 C42 C41 111.8(6)
H42A C42 H42B 107.9
C41 C42 H42A 109.3
C41 C42 H42B 109.3
C2 C3 H3A 109.4
C2 C3 H3B 109.4
C2 C3 C4 111.0(6)
H3A C3 H3B 108.0
C4 C3 H3A 109.4
C4 C3 H3B 109.4
C70 C71 C72 114.8(7)
C70 C71 H71A 108.6
C70 C71 H71B 108.6
C72 C71 H71A 108.6
C72 C71 H71B 108.6
H71A C71 H71B 107.5
C18 C17 H17A 109.5
C18 C17 H17B 109.5
H17A C17 H17B 108.1
C16 C17 C18 110.8(7)
C16 C17 H17A 109.5
C16 C17 H17B 109.5
C53 C52 H52A 109.3
C53 C52 H52B 109.3
C51 C52 C53 111.7(5)
C51 C52 H52A 109.3
C51 C52 H52B 109.3
H52A C52 H52B 107.9
C14 C15 H15A 109.0
C14 C15 H15B 109.0
C14 C15 C16 112.9(7)
H15A C15 H15B 107.8
C16 C15 H15A 109.0
C16 C15 H15B 109.0
H40A C40 H40B 108.2
C39 C40 H40A 109.7
C39 C40 H40B 109.7
C41 C40 H40A 109.7
C41 C40 H40B 109.7
C41 C40 C39 109.6(7)
C6 C5 H5A 108.3
C6 C5 H5B 108.3
H5A C5 H5B 107.4
C4 C5 C6 115.9(7)
C4 C5 H5A 108.3
C4 C5 H5B 108.3
C38 C39 C40 112.0(6)
C38 C39 H39A 109.2
C38 C39 H39B 109.2
C40 C39 H39A 109.2
C40 C39 H39B 109.2
H39A C39 H39B 107.9
C3 C4 H4A 109.3
C3 C4 H4B 109.3
C5 C4 C3 111.7(7)
C5 C4 H4A 109.3
C5 C4 H4B 109.3
H4A C4 H4B 107.9
C9 C10 H10A 109.3
C9 C10 H10B 109.3
H10A C10 H10B 107.9
C11 C10 C9 111.8(7)
C11 C10 H10A 109.3
C11 C10 H10B 109.3
C42 C41 H41A 109.1
C42 C41 H41B 109.1
C40 C41 C42 112.5(7)
C40 C41 H41A 109.1
C40 C41 H41B 109.1
H41A C41 H41B 107.8
C12 C11 H11A 109.0
C12 C11 H11B 109.0
C10 C11 C12 112.9(6)
C10 C11 H11A 109.0
C10 C11 H11B 109.0
H11A C11 H11B 107.8
C02K C02H H02H 121.9
C02N C02H H02H 121.9
C02N C02H C02K 116.1(13)
C02H C02K H02K 118.3
C02T C02K C02H 123.4(12)
C02T C02K H02K 118.3
C17 C16 C15 112.9(7)
C17 C16 H16A 109.0
C17 C16 H16B 109.0
C15 C16 H16A 109.0
C15 C16 H16B 109.0
H16A C16 H16B 107.8
C02H C02N H02N 120.7
C02H C02N C02Q 118.6(14)
C02Q C02N H02N 120.7
C02Q C02P H02P 121.2
C02Q C02P C02T 117.6(16)
C02T C02P H02P 121.2
C02N C02Q H02Q 117.5
C02P C02Q C02N 125.0(15)
C02P C02Q H02Q 117.5
C2AA C02T C02P 116.3(17)
C02K C02T C2AA 124.7(17)
C02K C02T C02P 118.9(13)

loop_
_geom_bond_atom_site_label_1
_geom_bond_atom_site_label_2
_geom_bond_distance
Gd2 Br3 2.9144(11)
Gd2 Br6 2.8581(11)
Gd2 Br4 2.9161(13)
Gd2 Br5 2.8192(11)
Gd2 O4 2.225(3)
Gd2 O3 2.226(4)
C25 H25 1.0000
C25 P2 1.826(5)
C25 C30 1.545(7)
C25 C26 1.534(7)
P1 O1 1.528(4)
P1 C7 1.818(6)
P1 C1 1.809(6)
P1 C13 1.824(6)
Gd1 Br3 2.9805(13)
Gd1 Br4 2.9678(11)
Gd1 Br1 2.7663(12)
Gd1 Br2 2.7604(11)
Gd1 O2 2.251(3)
Gd1 O1 2.241(4)
C6 H6A 0.9900
C6 H6B 0.9900
C6 C1 1.568(8)
C6 C5 1.499(9)
P2 O2 1.526(4)
P2 C19 1.826(5)
P2 C31 1.817(5)
C2AA H2AA 0.9800
C2AA H2AB 0.9800
C2AA H2AC 0.9800
C2AA C02T 1.369(16)
P3 O3 1.529(4)
P3 C37 1.819(5)
P3 C43 1.820(5)
P3 C49 1.835(5)
P4 O4 1.518(3)
P4 C55 1.817(5)
P4 C67 1.837(5)
P4 C61 1.831(5)
C7 H7 1.0000
C7 C12 1.543(8)
C7 C8 1.505(9)
C54 H54A 0.9900
C54 H54B 0.9900
C54 C53 1.528(8)
C54 C49 1.525(7)
C65 H65A 0.9900
C65 H65B 0.9900
C65 C66 1.539(7)
C65 C64 1.537(8)
C56 H56A 0.9900
C56 H56B 0.9900
C56 C55 1.530(7)
C56 C57 1.536(8)
C60 H60A 0.9900
C60 H60B 0.9900
C60 C55 1.549(7)
C60 C59 1.531(8)
C30 H30A 0.9900
C30 H30B 0.9900
C30 C29 1.530(8)
C37 H37 1.0000
C37 C38 1.548(9)
C37 C42 1.462(9)
C62 H62A 0.9900
C62 H62B 0.9900
C62 C61 1.542(7)
C62 C63 1.537(7)
C19 H19 1.0000
C19 C20 1.553(7)
C19 C24 1.543(7)
C34 H34A 0.9900
C34 H34B 0.9900
C34 C33 1.522(8)
C34 C35 1.531(8)
C20 H20A 0.9900
C20 H20B 0.9900
C20 C21 1.540(8)
C50 H50A 0.9900
C50 H50B 0.9900
C50 C51 1.534(9)
C50 C49 1.542(7)
C1 H1 1.0000
C1 C2 1.500(9)
C27 H27A 0.9900
C27 H27B 0.9900
C27 C26 1.525(8)
C27 C28 1.521(8)
C48 H48A 0.9900
C48 H48B 0.9900
C48 C43 1.539(8)
C48 C47 1.545(8)
C18 H18A 0.9900
C18 H18B 0.9900
C18 C13 1.539(9)
C18 C17 1.550(10)
C69 H69A 0.9900
C69 H69B 0.9900
C69 C68 1.543(8)
C69 C70 1.517(10)
C31 H31 1.0000
C31 C32 1.552(7)
C31 C36 1.540(7)
C13 H13 1.0000
C13 C14 1.512(9)
C55 H55 1.0000
C68 H68A 0.9900
C68 H68B 0.9900
C68 C67 1.517(8)
C53 H53A 0.9900
C53 H53B 0.9900
C53 C52 1.531(8)
C32 H32A 0.9900
C32 H32B 0.9900
C32 C33 1.533(7)
C22 H22A 0.9900
C22 H22B 0.9900
C22 C23 1.510(9)
C22 C21 1.533(9)
C33 H33A 0.9900
C33 H33B 0.9900
C59 H59A 0.9900
C59 H59B 0.9900
C59 C58 1.521(9)
C67 H67 1.0000
C67 C72 1.522(8)
C29 H29A 0.9900
C29 H29B 0.9900
C29 C28 1.535(9)
C44 H44A 0.9900
C44 H44B 0.9900
C44 C43 1.565(7)
C44 C45 1.541(8)
C70 H70A 0.9900
C70 H70B 0.9900
C70 C71 1.468(11)
C35 H35A 0.9900
C35 H35B 0.9900
C35 C36 1.531(7)
C2 H2A 0.9900
C2 H2B 0.9900
C2 C3 1.527(9)
C43 H43 1.0000
C57 H57A 0.9900
C57 H57B 0.9900
C57 C58 1.525(9)
C61 H61 1.0000
C61 C66 1.545(7)
C23 H23A 0.9900
C23 H23B 0.9900
C23 C24 1.535(7)
C66 H66A 0.9900
C66 H66B 0.9900
C51 H51A 0.9900
C51 H51B 0.9900
C51 C52 1.515(9)
C12 H12A 0.9900
C12 H12B 0.9900
C12 C11 1.539(9)
C72 H72A 0.9900
C72 H72B 0.9900
C72 C71 1.530(9)
C63 H63A 0.9900
C63 H63B 0.9900
C63 C64 1.511(8)
C21 H21A 0.9900
C21 H21B 0.9900
C26 H26A 0.9900
C26 H26B 0.9900
C58 H58A 0.9900
C58 H58B 0.9900
C64 H64A 0.9900
C64 H64B 0.9900
C8 H8A 0.9900
C8 H8B 0.9900
C8 C9 1.526(9)
C24 H24A 0.9900
C24 H24B 0.9900
C38 H38A 0.9900
C38 H38B 0.9900
C38 C39 1.530(10)
C45 H45A 0.9900
C45 H45B 0.9900
C45 C46 1.513(9)
C14 H14A 0.9900
C14 H14B 0.9900
C14 C15 1.520(9)
C49 H49 1.0000
C9 H9A 0.9900
C9 H9B 0.9900
C9 C10 1.528(11)
C36 H36A 0.9900
C36 H36B 0.9900
C28 H28A 0.9900
C28 H28B 0.9900
C46 H46A 0.9900
C46 H46B 0.9900
C46 C47 1.512(10)
C47 H47A 0.9900
C47 H47B 0.9900
C42 H42A 0.9900
C42 H42B 0.9900
C42 C41 1.548(10)
C3 H3A 0.9900
C3 H3B 0.9900
C3 C4 1.538(10)
C71 H71A 0.9900
C71 H71B 0.9900
C17 H17A 0.9900
C17 H17B 0.9900
C17 C16 1.470(12)
C52 H52A 0.9900
C52 H52B 0.9900
C15 H15A 0.9900
C15 H15B 0.9900
C15 C16 1.526(12)
C40 H40A 0.9900
C40 H40B 0.9900
C40 C39 1.553(10)
C40 C41 1.487(11)
C5 H5A 0.9900
C5 H5B 0.9900
C5 C4 1.451(11)
C39 H39A 0.9900
C39 H39B 0.9900
C4 H4A 0.9900
C4 H4B 0.9900
C10 H10A 0.9900
C10 H10B 0.9900
C10 C11 1.478(11)
C41 H41A 0.9900
C41 H41B 0.9900
C11 H11A 0.9900
C11 H11B 0.9900
C02H H02H 0.9500
C02H C02K 1.461(16)
C02H C02N 1.319(17)
C02K H02K 0.9500
C02K C02T 1.344(15)
C16 H16A 0.9900
C16 H16B 0.9900
C02N H02N 0.9500
C02N C02Q 1.439(19)
C02P H02P 0.9500
C02P C02Q 1.31(2)
C02P C02T 1.398(18)
C02Q H02Q 0.9500

loop_
_smtbx_masks_void_nr
_smtbx_masks_void_average_x
_smtbx_masks_void_average_y
_smtbx_masks_void_average_z
_smtbx_masks_void_volume
_smtbx_masks_void_count_electrons
1 0.000 0.000 0.000 246.2 0.0
2 0.000 0.500 0.500 234.8 0.0
